data_4310016
loop_
_publ_author_name
'Stanislav Groysman'
'Ekaterina Sergeeva'
'Israel Goldberg'
'Moshe Kol'

_publ_section_title
;
Group IV Complexes of a Tetradentate Amine Mono(phenolate) Ligand: a
Second Side-Arm Donor Stabilizes Cationic Species
;
_journal_name_full 'Inorganic Chemistry'
_journal_page_first 8188
_journal_page_last 8190
_journal_paper_doi 10.1021/ic051400w
_journal_volume 44
_journal_year 2005
_chemical_formula_sum 'C53 H54 B F20 N O5 Zr'
_chemical_formula_weight 1267.00
_chemical_name_systematic
; 
 ? 
;
_space_group_IT_number 14
_symmetry_cell_setting monoclinic
_symmetry_space_group_name_Hall '-P 2yn'
_symmetry_space_group_name_H-M 'P 1 21/n 1'
_atom_sites_solution_hydrogens geom
_atom_sites_solution_primary direct
_atom_sites_solution_secondary difmap
_audit_creation_method SHELXL-97
_cell_angle_alpha 90.00
_cell_angle_beta 109.905(2)
_cell_angle_gamma 90.00
_cell_formula_units_Z 4
_cell_length_a 19.9790(5)
_cell_length_b 10.9770(4)
_cell_length_c 26.8330(7)
_cell_measurement_temperature 110(2)
_cell_volume 5533.2(3)
_computing_cell_refinement Denzo
_computing_data_collection 'Collect, Nonius B. V.'
_computing_data_reduction Denzo
_computing_structure_refinement 'SHELXL-97 (Sheldrick, 1997)'
_computing_structure_solution SIR-97
_diffrn_ambient_temperature 110(2)
_diffrn_detector_area_resol_mean '56 microns'
_diffrn_measured_fraction_theta_full 0.971
_diffrn_measured_fraction_theta_max 0.971
_diffrn_measurement_device_type 'Nonius KappaCCD'
_diffrn_measurement_method '1 deg Phi and Omega scans'
_diffrn_radiation_monochromator graphite
_diffrn_radiation_source 'fine-focus sealed tube'
_diffrn_radiation_type MoK\a
_diffrn_radiation_wavelength 0.71073
_diffrn_reflns_av_R_equivalents 0.0000
_diffrn_reflns_av_sigmaI/netI 0.0770
_diffrn_reflns_limit_h_max 26
_diffrn_reflns_limit_h_min 0
_diffrn_reflns_limit_k_max 14
_diffrn_reflns_limit_k_min 0
_diffrn_reflns_limit_l_max 33
_diffrn_reflns_limit_l_min -35
_diffrn_reflns_number 13315
_diffrn_reflns_theta_full 28.26
_diffrn_reflns_theta_max 28.26
_diffrn_reflns_theta_min 2.02
_exptl_absorpt_coefficient_mu 0.313
_exptl_crystal_colour colorless
_exptl_crystal_density_diffrn 1.521
_exptl_crystal_density_method 'not measured'
_exptl_crystal_description prisms
_exptl_crystal_F_000 2576
_refine_diff_density_max 1.034
_refine_diff_density_min -0.636
_refine_diff_density_rms 0.082
_refine_ls_extinction_method none
_refine_ls_goodness_of_fit_ref 0.975
_refine_ls_hydrogen_treatment mixed
_refine_ls_matrix_type full
_refine_ls_number_parameters 744
_refine_ls_number_reflns 13315
_refine_ls_number_restraints 0
_refine_ls_restrained_S_all 0.975
_refine_ls_R_factor_all 0.1164
_refine_ls_R_factor_gt 0.0592
_refine_ls_shift/su_max 0.005
_refine_ls_shift/su_mean 0.001
_refine_ls_structure_factor_coef Fsqd
_refine_ls_weighting_details 'calc w=1/[\s^2^(Fo^2^)+(0.1026P)^2^+0.0000P] where P=(Fo^2^+2Fc^2^)/3'
_refine_ls_weighting_scheme calc
_refine_ls_wR_factor_gt 0.1447
_refine_ls_wR_factor_ref 0.1733
_reflns_number_gt 7896
_reflns_number_total 13315
_reflns_threshold_expression >2sigma(I)
_cod_data_source_file ic051400wsi20051010_112930_3.cif
_cod_data_source_block mk155
_cod_database_code 4310016

loop_
_symmetry_equiv_pos_as_xyz
'x, y, z'
'-x+1/2, y+1/2, -z+1/2'
'-x, -y, -z'
'x-1/2, -y-1/2, z-1/2'

loop_
_atom_site_label
_atom_site_type_symbol
_atom_site_fract_x
_atom_site_fract_y
_atom_site_fract_z
_atom_site_U_iso_or_equiv
_atom_site_adp_type
_atom_site_occupancy
_atom_site_symmetry_multiplicity
_atom_site_calc_flag
_atom_site_refinement_flags
_atom_site_disorder_assembly
_atom_site_disorder_group
Zr1 Zr 0.513229(17) 0.71124(3) 0.266189(12) 0.03119(12) Uani 1 1 d . . .
O2 O 0.61706(12) 0.7103(2) 0.28155(9) 0.0362(6) Uani 1 1 d . . .
O3 O 0.53866(12) 0.6529(2) 0.35630(8) 0.0364(6) Uani 1 1 d . . .
O4 O 0.41385(12) 0.7751(2) 0.28128(9) 0.0356(6) Uani 1 1 d . . .
O5 O 0.48492(12) 0.8011(2) 0.20142(9) 0.0382(6) Uani 1 1 d . . .
O6 O 0.48040(12) 0.5474(2) 0.24806(8) 0.0356(6) Uani 1 1 d . . .
N7 N 0.54547(14) 0.8853(3) 0.32440(10) 0.0335(6) Uani 1 1 d . . .
C8 C 0.67876(18) 0.7665(3) 0.31090(13) 0.0356(8) Uani 1 1 d . . .
C9 C 0.74442(19) 0.7059(4) 0.32380(14) 0.0389(8) Uani 1 1 d . . .
C10 C 0.80361(19) 0.7680(4) 0.35779(14) 0.0411(9) Uani 1 1 d . . .
H10 H 0.8488 0.7294 0.3670 0.049 Uiso 1 1 calc R . .
C11 C 0.80047(18) 0.8830(4) 0.37897(13) 0.0387(8) Uani 1 1 d . . .
C12 C 0.73463(19) 0.9397(4) 0.36378(13) 0.0397(9) Uani 1 1 d . . .
H12 H 0.7308 1.0188 0.3769 0.048 Uiso 1 1 calc R . .
C13 C 0.67405(17) 0.8831(3) 0.32959(13) 0.0353(8) Uani 1 1 d . . .
C14 C 0.60390(18) 0.9509(3) 0.31143(13) 0.0359(8) Uani 1 1 d . . .
H14A H 0.6110 1.0322 0.3284 0.043 Uiso 1 1 calc R . .
H14B H 0.5887 0.9632 0.2726 0.043 Uiso 1 1 calc R . .
C15 C 0.56793(18) 0.8579(3) 0.38275(12) 0.0348(8) Uani 1 1 d . . .
H15A H 0.5276 0.8746 0.3953 0.042 Uiso 1 1 calc R . .
H15B H 0.6077 0.9126 0.4022 0.042 Uiso 1 1 calc R . .
C16 C 0.59125(18) 0.7273(3) 0.39499(13) 0.0349(8) Uani 1 1 d . . .
H16A H 0.6389 0.7148 0.3922 0.042 Uiso 1 1 calc R . .
H16B H 0.5935 0.7057 0.4313 0.042 Uiso 1 1 calc R . .
C17 C 0.5430(2) 0.5282(4) 0.37380(15) 0.0486(10) Uani 1 1 d . . .
H17A H 0.5905 0.4960 0.3786 0.073 Uiso 1 1 calc R . .
H17B H 0.5072 0.4794 0.3472 0.073 Uiso 1 1 calc R . .
H17C H 0.5341 0.5242 0.4075 0.073 Uiso 1 1 calc R . .
C18 C 0.47951(18) 0.9596(3) 0.30700(14) 0.0368(8) Uani 1 1 d . . .
H18A H 0.4702 0.9880 0.2702 0.044 Uiso 1 1 calc R . .
H18B H 0.4860 1.0322 0.3301 0.044 Uiso 1 1 calc R . .
C19 C 0.41637(17) 0.8867(3) 0.30943(13) 0.0340(8) Uani 1 1 d . . .
H19A H 0.4215 0.8695 0.3468 0.041 Uiso 1 1 calc R . .
H19B H 0.3718 0.9333 0.2931 0.041 Uiso 1 1 calc R . .
C20 C 0.35765(19) 0.6961(4) 0.28336(16) 0.0441(9) Uani 1 1 d . . .
H20A H 0.3633 0.6790 0.3204 0.066 Uiso 1 1 calc R . .
H20B H 0.3596 0.6196 0.2651 0.066 Uiso 1 1 calc R . .
H20C H 0.3116 0.7357 0.2660 0.066 Uiso 1 1 calc R . .
C21 C 0.45967(18) 0.4324(3) 0.22167(13) 0.0347(8) Uani 1 1 d . . .
C22 C 0.4279(2) 0.4580(4) 0.16236(13) 0.0454(10) Uani 1 1 d . . .
H22A H 0.3858 0.5101 0.1553 0.068 Uiso 1 1 calc R . .
H22B H 0.4140 0.3809 0.1431 0.068 Uiso 1 1 calc R . .
H22C H 0.4633 0.4993 0.1505 0.068 Uiso 1 1 calc R . .
C23 C 0.4052(2) 0.3729(4) 0.24180(14) 0.0455(9) Uani 1 1 d . . .
H23A H 0.4245 0.3674 0.2806 0.068 Uiso 1 1 calc R . .
H23B H 0.3944 0.2909 0.2267 0.068 Uiso 1 1 calc R . .
H23C H 0.3616 0.4218 0.2311 0.068 Uiso 1 1 calc R . .
C24 C 0.5268(2) 0.3545(4) 0.23412(15) 0.0472(10) Uani 1 1 d . . .
H24A H 0.5612 0.3956 0.2211 0.071 Uiso 1 1 calc R . .
H24B H 0.5144 0.2751 0.2167 0.071 Uiso 1 1 calc R . .
H24C H 0.5479 0.3428 0.2725 0.071 Uiso 1 1 calc R . .
C25 C 0.46608(19) 0.8494(4) 0.14838(13) 0.0404(9) Uani 1 1 d . . .
C26 C 0.4734(2) 0.9863(4) 0.15204(16) 0.0507(10) Uani 1 1 d . . .
H26A H 0.4381 1.0199 0.1662 0.076 Uiso 1 1 calc R . .
H26B H 0.4655 1.0201 0.1167 0.076 Uiso 1 1 calc R . .
H26C H 0.5213 1.0078 0.1756 0.076 Uiso 1 1 calc R . .
C27 C 0.5167(3) 0.7929(4) 0.12313(17) 0.0582(11) Uani 1 1 d . . .
H27A H 0.5660 0.8107 0.1451 0.087 Uiso 1 1 calc R . .
H27B H 0.5071 0.8272 0.0877 0.087 Uiso 1 1 calc R . .
H27C H 0.5096 0.7045 0.1204 0.087 Uiso 1 1 calc R . .
C28 C 0.3901(2) 0.8109(5) 0.11895(17) 0.0637(13) Uani 1 1 d . . .
H28A H 0.3871 0.7217 0.1182 0.096 Uiso 1 1 calc R . .
H28B H 0.3752 0.8422 0.0826 0.096 Uiso 1 1 calc R . .
H28C H 0.3589 0.8437 0.1370 0.096 Uiso 1 1 calc R . .
C29 C 0.7500(2) 0.5793(4) 0.30093(16) 0.0470(10) Uani 1 1 d . . .
C30 C 0.7198(2) 0.5837(5) 0.24031(16) 0.0633(13) Uani 1 1 d . . .
H30A H 0.6700 0.6099 0.2288 0.095 Uiso 1 1 calc R . .
H30B H 0.7228 0.5025 0.2260 0.095 Uiso 1 1 calc R . .
H30C H 0.7474 0.6415 0.2273 0.095 Uiso 1 1 calc R . .
C31 C 0.8284(2) 0.5371(5) 0.31667(19) 0.0681(14) Uani 1 1 d . . .
H31A H 0.8554 0.5960 0.3036 0.102 Uiso 1 1 calc R . .
H31B H 0.8302 0.4570 0.3010 0.102 Uiso 1 1 calc R . .
H31C H 0.8492 0.5314 0.3554 0.102 Uiso 1 1 calc R . .
C32 C 0.7098(2) 0.4840(4) 0.32250(17) 0.0557(11) Uani 1 1 d . . .
H32A H 0.7302 0.4816 0.3613 0.084 Uiso 1 1 calc R . .
H32B H 0.7142 0.4035 0.3081 0.084 Uiso 1 1 calc R . .
H32C H 0.6594 0.5065 0.3118 0.084 Uiso 1 1 calc R . .
C33 C 0.8683(2) 0.9409(4) 0.41764(14) 0.0459(10) Uani 1 1 d . . .
C34 C 0.8873(2) 0.8773(5) 0.47169(15) 0.0678(14) Uani 1 1 d . . .
H34A H 0.9327 0.9088 0.4956 0.102 Uiso 1 1 calc R . .
H34B H 0.8912 0.7893 0.4671 0.102 Uiso 1 1 calc R . .
H34C H 0.8499 0.8932 0.4869 0.102 Uiso 1 1 calc R . .
C35 C 0.9304(2) 0.9277(4) 0.39732(16) 0.0554(11) Uani 1 1 d . . .
H35A H 0.9186 0.9678 0.3627 0.083 Uiso 1 1 calc R . .
H35B H 0.9397 0.8411 0.3937 0.083 Uiso 1 1 calc R . .
H35C H 0.9729 0.9658 0.4225 0.083 Uiso 1 1 calc R . .
C36 C 0.8585(2) 1.0762(4) 0.42505(17) 0.0576(12) Uani 1 1 d . . .
H36A H 0.9032 1.1106 0.4490 0.086 Uiso 1 1 calc R . .
H36B H 0.8208 1.0879 0.4403 0.086 Uiso 1 1 calc R . .
H36C H 0.8453 1.1174 0.3906 0.086 Uiso 1 1 calc R . .
B37 B 0.2003(2) 0.2360(4) 0.04059(15) 0.0326(9) Uani 1 1 d . . .
C38 C 0.12009(17) 0.2548(3) -0.00431(12) 0.0304(7) Uani 1 1 d . . .
C39 C 0.06497(18) 0.2967(3) 0.01125(12) 0.0324(8) Uani 1 1 d . . .
C40 C -0.00091(17) 0.3320(3) -0.02261(13) 0.0350(8) Uani 1 1 d . . .
C41 C -0.01578(17) 0.3238(3) -0.07653(13) 0.0334(8) Uani 1 1 d . . .
C42 C 0.03663(18) 0.2798(3) -0.09412(12) 0.0317(8) Uani 1 1 d . . .
C43 C 0.10227(18) 0.2489(3) -0.05874(12) 0.0309(7) Uani 1 1 d . . .
F44 F 0.07490(10) 0.30741(19) 0.06395(7) 0.0373(5) Uani 1 1 d . . .
F45 F -0.05164(10) 0.3739(2) -0.00367(8) 0.0435(5) Uani 1 1 d . . .
F46 F -0.07924(9) 0.35898(19) -0.11072(7) 0.0403(5) Uani 1 1 d . . .
F47 F 0.02310(10) 0.26874(19) -0.14705(7) 0.0393(5) Uani 1 1 d . . .
F48 F 0.15049(10) 0.21342(18) -0.08149(7) 0.0360(5) Uani 1 1 d . . .
C49 C 0.21848(16) 0.3782(3) 0.06190(12) 0.0297(7) Uani 1 1 d . . .
C50 C 0.21934(17) 0.4691(3) 0.02589(13) 0.0350(8) Uani 1 1 d . . .
C51 C 0.22281(17) 0.5917(3) 0.03618(14) 0.0362(8) Uani 1 1 d . . .
C52 C 0.22580(17) 0.6315(3) 0.08523(15) 0.0386(9) Uani 1 1 d . . .
C53 C 0.22657(17) 0.5475(3) 0.12310(13) 0.0359(8) Uani 1 1 d . . .
C54 C 0.22208(17) 0.4245(3) 0.11102(13) 0.0331(8) Uani 1 1 d . . .
F55 F 0.21928(10) 0.35005(18) 0.15067(7) 0.0377(5) Uani 1 1 d . . .
F56 F 0.22880(11) 0.5844(2) 0.17175(8) 0.0468(5) Uani 1 1 d . . .
F57 F 0.22646(11) 0.7519(2) 0.09565(9) 0.0518(6) Uani 1 1 d . . .
F58 F 0.22023(11) 0.6731(2) -0.00207(9) 0.0489(5) Uani 1 1 d . . .
F59 F 0.21467(10) 0.43560(18) -0.02419(7) 0.0372(5) Uani 1 1 d . . .
C60 C 0.20109(17) 0.1375(3) 0.08712(12) 0.0298(7) Uani 1 1 d . . .
C61 C 0.14858(18) 0.0549(3) 0.08696(13) 0.0335(8) Uani 1 1 d . . .
C62 C 0.15655(19) -0.0316(3) 0.12639(14) 0.0371(8) Uani 1 1 d . . .
C63 C 0.21905(19) -0.0375(3) 0.16825(13) 0.0376(8) Uani 1 1 d . . .
C64 C 0.27251(18) 0.0407(3) 0.17001(13) 0.0373(8) Uani 1 1 d . . .
C65 C 0.26352(17) 0.1244(3) 0.13037(13) 0.0338(8) Uani 1 1 d . . .
F66 F 0.08512(10) 0.05275(19) 0.04682(7) 0.0412(5) Uani 1 1 d . . .
F67 F 0.10307(11) -0.1084(2) 0.12311(9) 0.0483(5) Uani 1 1 d . . .
F68 F 0.22729(12) -0.1211(2) 0.20691(8) 0.0528(6) Uani 1 1 d . . .
F69 F 0.33519(11) 0.0363(2) 0.21149(8) 0.0493(6) Uani 1 1 d . . .
F70 F 0.31972(9) 0.19750(18) 0.13447(7) 0.0361(5) Uani 1 1 d . . .
C71 C 0.25884(17) 0.1751(3) 0.01699(12) 0.0310(7) Uani 1 1 d . . .
C72 C 0.24633(17) 0.0595(3) -0.00616(12) 0.0323(8) Uani 1 1 d . . .
C73 C 0.32667(17) 0.2178(3) 0.02399(13) 0.0326(8) Uani 1 1 d . . .
C74 C 0.37688(19) 0.1547(4) 0.00899(14) 0.0408(9) Uani 1 1 d . . .
C75 C 0.3605(2) 0.0421(4) -0.01408(15) 0.0438(9) Uani 1 1 d . . .
C76 C 0.29388(19) -0.0073(3) -0.02183(13) 0.0389(8) Uani 1 1 d . . .
F77 F 0.34836(9) 0.32830(19) 0.04633(7) 0.0379(5) Uani 1 1 d . . .
F78 F 0.44258(11) 0.2023(2) 0.01785(9) 0.0496(6) Uani 1 1 d . . .
F79 F 0.40868(12) -0.0219(2) -0.02839(10) 0.0588(6) Uani 1 1 d . . .
F80 F 0.27675(12) -0.1170(2) -0.04409(9) 0.0501(5) Uani 1 1 d . . .
F81 F 0.18191(10) 0.00615(18) -0.01404(7) 0.0374(5) Uani 1 1 d . . .

loop_
_atom_site_aniso_label
_atom_site_aniso_U_11
_atom_site_aniso_U_22
_atom_site_aniso_U_33
_atom_site_aniso_U_23
_atom_site_aniso_U_13
_atom_site_aniso_U_12
Zr1 0.03159(18) 0.0297(2) 0.02975(18) -0.00167(14) 0.00719(14) -0.00158(14)
O2 0.0318(12) 0.0355(14) 0.0376(12) -0.0083(11) 0.0073(10) -0.0024(10)
O3 0.0417(13) 0.0303(14) 0.0310(11) 0.0009(10) 0.0043(10) -0.0044(11)
O4 0.0367(12) 0.0321(14) 0.0365(12) -0.0010(10) 0.0105(10) -0.0015(11)
O5 0.0388(13) 0.0410(16) 0.0337(12) 0.0024(11) 0.0110(11) -0.0010(11)
O6 0.0374(13) 0.0303(14) 0.0350(12) -0.0053(10) 0.0068(10) -0.0049(10)
N7 0.0330(14) 0.0324(17) 0.0341(14) -0.0014(13) 0.0102(12) -0.0021(13)
C8 0.0349(18) 0.041(2) 0.0284(16) -0.0011(15) 0.0080(15) -0.0040(16)
C9 0.0364(18) 0.043(2) 0.0370(18) -0.0041(16) 0.0117(16) -0.0003(17)
C10 0.0323(18) 0.052(3) 0.0381(19) -0.0027(18) 0.0112(16) -0.0034(17)
C11 0.0361(18) 0.046(2) 0.0369(18) -0.0019(17) 0.0162(15) -0.0088(17)
C12 0.046(2) 0.039(2) 0.0390(19) -0.0056(16) 0.0200(17) -0.0090(17)
C13 0.0352(18) 0.037(2) 0.0344(17) -0.0003(16) 0.0136(15) -0.0058(16)
C14 0.0401(19) 0.031(2) 0.0379(18) -0.0004(15) 0.0150(16) -0.0047(15)
C15 0.0379(18) 0.038(2) 0.0297(16) -0.0082(15) 0.0123(15) -0.0037(16)
C16 0.0360(18) 0.036(2) 0.0295(16) -0.0032(15) 0.0075(15) -0.0040(15)
C17 0.065(3) 0.033(2) 0.0399(19) 0.0054(17) 0.0080(19) -0.0053(19)
C18 0.0407(19) 0.031(2) 0.0407(18) -0.0016(16) 0.0165(16) 0.0030(16)
C19 0.0346(17) 0.032(2) 0.0355(17) 0.0011(15) 0.0118(15) 0.0009(15)
C20 0.0369(19) 0.039(2) 0.057(2) -0.0031(18) 0.0173(18) -0.0047(17)
C21 0.0375(18) 0.0292(19) 0.0330(17) -0.0064(15) 0.0064(15) -0.0061(15)
C22 0.048(2) 0.046(2) 0.0348(18) -0.0044(17) 0.0053(17) -0.0073(18)
C23 0.052(2) 0.038(2) 0.043(2) -0.0075(17) 0.0117(18) -0.0083(18)
C24 0.055(2) 0.035(2) 0.048(2) -0.0089(18) 0.0133(18) -0.0006(19)
C25 0.044(2) 0.044(2) 0.0319(17) 0.0086(16) 0.0109(16) -0.0006(17)
C26 0.050(2) 0.051(3) 0.050(2) 0.0123(19) 0.0160(19) 0.001(2)
C27 0.077(3) 0.053(3) 0.057(2) 0.001(2) 0.039(2) 0.000(2)
C28 0.052(3) 0.064(3) 0.056(3) 0.008(2) -0.007(2) -0.009(2)
C29 0.038(2) 0.042(2) 0.057(2) -0.0140(19) 0.0112(18) 0.0033(17)
C30 0.055(3) 0.078(4) 0.059(3) -0.026(2) 0.022(2) -0.001(2)
C31 0.045(2) 0.065(3) 0.087(3) -0.024(3) 0.013(2) 0.012(2)
C32 0.048(2) 0.043(3) 0.066(3) -0.010(2) 0.007(2) 0.002(2)
C33 0.040(2) 0.059(3) 0.0386(19) -0.0071(18) 0.0131(17) -0.0134(19)
C34 0.060(3) 0.092(4) 0.038(2) 0.001(2) 0.000(2) -0.033(3)
C35 0.039(2) 0.067(3) 0.058(2) -0.013(2) 0.0133(19) -0.014(2)
C36 0.051(2) 0.061(3) 0.062(3) -0.020(2) 0.020(2) -0.022(2)
B37 0.034(2) 0.032(2) 0.0298(18) -0.0037(16) 0.0089(16) 0.0002(17)
C38 0.0328(17) 0.0221(17) 0.0332(17) -0.0002(14) 0.0074(14) -0.0026(14)
C39 0.0367(18) 0.0300(19) 0.0291(16) -0.0050(14) 0.0093(15) -0.0022(15)
C40 0.0323(17) 0.0317(19) 0.0424(19) -0.0015(16) 0.0143(16) -0.0011(15)
C41 0.0302(17) 0.0269(19) 0.0358(18) 0.0031(15) 0.0019(15) -0.0005(14)
C42 0.0385(18) 0.0246(19) 0.0275(16) -0.0026(14) 0.0054(14) -0.0043(15)
C43 0.0370(18) 0.0227(17) 0.0304(16) -0.0020(14) 0.0083(15) 0.0019(14)
F44 0.0349(10) 0.0461(13) 0.0292(9) -0.0057(9) 0.0087(8) 0.0014(9)
F45 0.0337(10) 0.0527(14) 0.0439(11) -0.0013(10) 0.0130(9) 0.0062(10)
F46 0.0316(10) 0.0401(13) 0.0421(11) 0.0053(9) 0.0033(9) 0.0067(9)
F47 0.0467(12) 0.0374(12) 0.0276(9) -0.0005(8) 0.0044(9) 0.0072(9)
F48 0.0393(10) 0.0365(12) 0.0305(9) -0.0003(8) 0.0099(8) 0.0065(9)
C49 0.0257(15) 0.0285(19) 0.0349(17) 0.0005(14) 0.0100(14) -0.0010(14)
C50 0.0264(16) 0.035(2) 0.0396(19) 0.0033(16) 0.0065(15) 0.0036(14)
C51 0.0303(17) 0.027(2) 0.049(2) 0.0035(16) 0.0107(16) -0.0005(14)
C52 0.0279(17) 0.0243(19) 0.060(2) -0.0047(17) 0.0097(16) 0.0016(14)
C53 0.0263(17) 0.040(2) 0.0386(18) -0.0157(17) 0.0073(15) 0.0026(15)
C54 0.0275(17) 0.033(2) 0.0364(18) -0.0003(15) 0.0081(14) 0.0026(14)
F55 0.0411(11) 0.0377(12) 0.0327(10) -0.0052(9) 0.0104(8) -0.0003(9)
F56 0.0427(11) 0.0464(14) 0.0470(11) -0.0202(10) 0.0097(10) 0.0012(10)
F57 0.0493(13) 0.0299(12) 0.0764(15) -0.0137(11) 0.0214(12) -0.0011(10)
F58 0.0515(13) 0.0314(12) 0.0641(13) 0.0117(11) 0.0202(11) 0.0004(10)
F59 0.0429(11) 0.0348(12) 0.0330(10) 0.0024(8) 0.0119(8) -0.0001(9)
C60 0.0337(17) 0.0260(19) 0.0302(16) -0.0028(14) 0.0116(14) 0.0018(14)
C61 0.0370(19) 0.029(2) 0.0339(17) -0.0034(15) 0.0113(15) -0.0001(15)
C62 0.046(2) 0.0241(19) 0.047(2) -0.0034(16) 0.0231(18) -0.0012(16)
C63 0.048(2) 0.030(2) 0.0369(18) 0.0082(15) 0.0173(17) 0.0112(17)
C64 0.0375(19) 0.036(2) 0.0356(18) 0.0019(16) 0.0088(16) 0.0091(16)
C65 0.0352(18) 0.0288(19) 0.0357(18) -0.0011(15) 0.0097(15) 0.0038(15)
F66 0.0366(11) 0.0383(12) 0.0423(11) -0.0007(9) 0.0050(9) -0.0087(9)
F67 0.0539(12) 0.0312(12) 0.0648(13) 0.0028(10) 0.0267(11) -0.0103(10)
F68 0.0651(14) 0.0411(13) 0.0572(13) 0.0213(11) 0.0275(11) 0.0119(11)
F69 0.0426(12) 0.0575(15) 0.0402(11) 0.0132(10) 0.0043(10) 0.0102(10)
F70 0.0317(10) 0.0384(12) 0.0344(10) 0.0020(9) 0.0060(8) -0.0014(9)
C71 0.0324(17) 0.0312(19) 0.0256(16) 0.0037(14) 0.0048(14) 0.0035(14)
C72 0.0334(17) 0.033(2) 0.0266(16) 0.0020(14) 0.0056(14) 0.0041(15)
C73 0.0312(17) 0.034(2) 0.0306(16) 0.0038(15) 0.0072(14) 0.0026(15)
C74 0.0364(19) 0.044(2) 0.045(2) 0.0072(18) 0.0170(16) 0.0039(17)
C75 0.046(2) 0.037(2) 0.053(2) 0.0073(18) 0.0234(19) 0.0142(18)
C76 0.048(2) 0.030(2) 0.0393(19) 0.0019(16) 0.0153(17) 0.0090(17)
F77 0.0335(10) 0.0366(12) 0.0422(10) -0.0055(9) 0.0109(9) -0.0037(9)
F78 0.0351(11) 0.0529(15) 0.0624(14) 0.0033(11) 0.0187(10) 0.0043(10)
F79 0.0572(14) 0.0501(15) 0.0797(16) -0.0016(13) 0.0368(12) 0.0158(12)
F80 0.0640(14) 0.0305(12) 0.0604(13) -0.0082(10) 0.0270(11) 0.0070(11)
F81 0.0403(11) 0.0297(11) 0.0400(10) -0.0043(9) 0.0110(9) -0.0015(9)

loop_
_atom_type_symbol
_atom_type_description
_atom_type_scat_dispersion_real
_atom_type_scat_dispersion_imag
_atom_type_scat_source
C C 0.0033 0.0016 'International Tables Vol C Tables 4.2.6.8 and 6.1.1.4'
H H 0.0000 0.0000 'International Tables Vol C Tables 4.2.6.8 and 6.1.1.4'
B B 0.0013 0.0007 'International Tables Vol C Tables 4.2.6.8 and 6.1.1.4'
F F 0.0171 0.0103 'International Tables Vol C Tables 4.2.6.8 and 6.1.1.4'
N N 0.0061 0.0033 'International Tables Vol C Tables 4.2.6.8 and 6.1.1.4'
O O 0.0106 0.0060 'International Tables Vol C Tables 4.2.6.8 and 6.1.1.4'
Zr Zr -2.9673 0.5597 'International Tables Vol C Tables 4.2.6.8 and 6.1.1.4'

loop_
_geom_angle_atom_site_label_1
_geom_angle_atom_site_label_2
_geom_angle_atom_site_label_3
_geom_angle
_geom_angle_site_symmetry_1
_geom_angle_site_symmetry_3
_geom_angle_publ_flag
O5 Zr1 O6 106.48(10) . . ?
O5 Zr1 O2 99.06(10) . . ?
O6 Zr1 O2 106.99(10) . . ?
O5 Zr1 O4 89.82(9) . . ?
O6 Zr1 O4 95.19(9) . . ?
O2 Zr1 O4 152.45(9) . . ?
O5 Zr1 O3 163.23(10) . . ?
O6 Zr1 O3 86.66(9) . . ?
O2 Zr1 O3 86.60(9) . . ?
O4 Zr1 O3 78.42(8) . . ?
O5 Zr1 N7 96.39(10) . . ?
O6 Zr1 N7 154.04(9) . . ?
O2 Zr1 N7 80.74(9) . . ?
O4 Zr1 N7 72.34(9) . . ?
O3 Zr1 N7 68.80(9) . . ?
C8 O2 Zr1 142.9(2) . . ?
C17 O3 C16 110.7(2) . . ?
C17 O3 Zr1 123.7(2) . . ?
C16 O3 Zr1 115.28(19) . . ?
C19 O4 C20 112.6(3) . . ?
C19 O4 Zr1 118.90(19) . . ?
C20 O4 Zr1 124.4(2) . . ?
C25 O5 Zr1 169.9(2) . . ?
C21 O6 Zr1 164.5(2) . . ?
C18 N7 C15 110.8(3) . . ?
C18 N7 C14 109.9(3) . . ?
C15 N7 C14 110.8(2) . . ?
C18 N7 Zr1 102.63(19) . . ?
C15 N7 Zr1 115.7(2) . . ?
C14 N7 Zr1 106.58(19) . . ?
O2 C8 C13 117.8(3) . . ?
O2 C8 C9 120.8(3) . . ?
C13 C8 C9 121.3(3) . . ?
C10 C9 C8 116.2(3) . . ?
C10 C9 C29 122.7(3) . . ?
C8 C9 C29 121.2(3) . . ?
C11 C10 C9 124.1(3) . . ?
C11 C10 H10 117.9 . . ?
C9 C10 H10 117.9 . . ?
C12 C11 C10 117.2(3) . . ?
C12 C11 C33 122.9(4) . . ?
C10 C11 C33 119.9(3) . . ?
C11 C12 C13 121.2(4) . . ?
C11 C12 H12 119.4 . . ?
C13 C12 H12 119.4 . . ?
C8 C13 C12 119.9(3) . . ?
C8 C13 C14 120.4(3) . . ?
C12 C13 C14 119.7(3) . . ?
N7 C14 C13 113.3(3) . . ?
N7 C14 H14A 108.9 . . ?
C13 C14 H14A 108.9 . . ?
N7 C14 H14B 108.9 . . ?
C13 C14 H14B 108.9 . . ?
H14A C14 H14B 107.7 . . ?
N7 C15 C16 112.2(3) . . ?
N7 C15 H15A 109.2 . . ?
C16 C15 H15A 109.2 . . ?
N7 C15 H15B 109.2 . . ?
C16 C15 H15B 109.2 . . ?
H15A C15 H15B 107.9 . . ?
O3 C16 C15 106.5(3) . . ?
O3 C16 H16A 110.4 . . ?
C15 C16 H16A 110.4 . . ?
O3 C16 H16B 110.4 . . ?
C15 C16 H16B 110.4 . . ?
H16A C16 H16B 108.6 . . ?
O3 C17 H17A 109.5 . . ?
O3 C17 H17B 109.5 . . ?
H17A C17 H17B 109.5 . . ?
O3 C17 H17C 109.5 . . ?
H17A C17 H17C 109.5 . . ?
H17B C17 H17C 109.5 . . ?
N7 C18 C19 111.1(3) . . ?
N7 C18 H18A 109.4 . . ?
C19 C18 H18A 109.4 . . ?
N7 C18 H18B 109.4 . . ?
C19 C18 H18B 109.4 . . ?
H18A C18 H18B 108.0 . . ?
O4 C19 C18 108.0(3) . . ?
O4 C19 H19A 110.1 . . ?
C18 C19 H19A 110.1 . . ?
O4 C19 H19B 110.1 . . ?
C18 C19 H19B 110.1 . . ?
H19A C19 H19B 108.4 . . ?
O4 C20 H20A 109.5 . . ?
O4 C20 H20B 109.5 . . ?
H20A C20 H20B 109.5 . . ?
O4 C20 H20C 109.5 . . ?
H20A C20 H20C 109.5 . . ?
H20B C20 H20C 109.5 . . ?
O6 C21 C23 108.9(3) . . ?
O6 C21 C22 107.5(3) . . ?
C23 C21 C22 110.9(3) . . ?
O6 C21 C24 107.4(3) . . ?
C23 C21 C24 111.3(3) . . ?
C22 C21 C24 110.7(3) . . ?
C21 C22 H22A 109.5 . . ?
C21 C22 H22B 109.5 . . ?
H22A C22 H22B 109.5 . . ?
C21 C22 H22C 109.5 . . ?
H22A C22 H22C 109.5 . . ?
H22B C22 H22C 109.5 . . ?
C21 C23 H23A 109.5 . . ?
C21 C23 H23B 109.5 . . ?
H23A C23 H23B 109.5 . . ?
C21 C23 H23C 109.5 . . ?
H23A C23 H23C 109.5 . . ?
H23B C23 H23C 109.5 . . ?
C21 C24 H24A 109.5 . . ?
C21 C24 H24B 109.5 . . ?
H24A C24 H24B 109.5 . . ?
C21 C24 H24C 109.5 . . ?
H24A C24 H24C 109.5 . . ?
H24B C24 H24C 109.5 . . ?
O5 C25 C26 108.3(3) . . ?
O5 C25 C28 106.9(3) . . ?
C26 C25 C28 111.7(3) . . ?
O5 C25 C27 107.4(3) . . ?
C26 C25 C27 111.6(3) . . ?
C28 C25 C27 110.7(4) . . ?
C25 C26 H26A 109.5 . . ?
C25 C26 H26B 109.5 . . ?
H26A C26 H26B 109.5 . . ?
C25 C26 H26C 109.5 . . ?
H26A C26 H26C 109.5 . . ?
H26B C26 H26C 109.5 . . ?
C25 C27 H27A 109.5 . . ?
C25 C27 H27B 109.5 . . ?
H27A C27 H27B 109.5 . . ?
C25 C27 H27C 109.5 . . ?
H27A C27 H27C 109.5 . . ?
H27B C27 H27C 109.5 . . ?
C25 C28 H28A 109.5 . . ?
C25 C28 H28B 109.5 . . ?
H28A C28 H28B 109.5 . . ?
C25 C28 H28C 109.5 . . ?
H28A C28 H28C 109.5 . . ?
H28B C28 H28C 109.5 . . ?
C30 C29 C9 109.8(4) . . ?
C30 C29 C32 110.6(3) . . ?
C9 C29 C32 110.1(3) . . ?
C30 C29 C31 107.2(4) . . ?
C9 C29 C31 111.4(3) . . ?
C32 C29 C31 107.6(4) . . ?
C29 C30 H30A 109.5 . . ?
C29 C30 H30B 109.5 . . ?
H30A C30 H30B 109.5 . . ?
C29 C30 H30C 109.5 . . ?
H30A C30 H30C 109.5 . . ?
H30B C30 H30C 109.5 . . ?
C29 C31 H31A 109.5 . . ?
C29 C31 H31B 109.5 . . ?
H31A C31 H31B 109.5 . . ?
C29 C31 H31C 109.5 . . ?
H31A C31 H31C 109.5 . . ?
H31B C31 H31C 109.5 . . ?
C29 C32 H32A 109.5 . . ?
C29 C32 H32B 109.5 . . ?
H32A C32 H32B 109.5 . . ?
C29 C32 H32C 109.5 . . ?
H32A C32 H32C 109.5 . . ?
H32B C32 H32C 109.5 . . ?
C36 C33 C35 107.2(3) . . ?
C36 C33 C34 108.8(4) . . ?
C35 C33 C34 109.0(4) . . ?
C36 C33 C11 111.7(3) . . ?
C35 C33 C11 111.0(3) . . ?
C34 C33 C11 109.1(3) . . ?
C33 C34 H34A 109.5 . . ?
C33 C34 H34B 109.5 . . ?
H34A C34 H34B 109.5 . . ?
C33 C34 H34C 109.5 . . ?
H34A C34 H34C 109.5 . . ?
H34B C34 H34C 109.5 . . ?
C33 C35 H35A 109.5 . . ?
C33 C35 H35B 109.5 . . ?
H35A C35 H35B 109.5 . . ?
C33 C35 H35C 109.5 . . ?
H35A C35 H35C 109.5 . . ?
H35B C35 H35C 109.5 . . ?
C33 C36 H36A 109.5 . . ?
C33 C36 H36B 109.5 . . ?
H36A C36 H36B 109.5 . . ?
C33 C36 H36C 109.5 . . ?
H36A C36 H36C 109.5 . . ?
H36B C36 H36C 109.5 . . ?
C60 B37 C71 101.5(3) . . ?
C60 B37 C38 112.9(3) . . ?
C71 B37 C38 114.1(3) . . ?
C60 B37 C49 114.3(3) . . ?
C71 B37 C49 114.4(3) . . ?
C38 B37 C49 100.2(3) . . ?
C43 C38 C39 112.9(3) . . ?
C43 C38 B37 126.8(3) . . ?
C39 C38 B37 119.6(3) . . ?
F44 C39 C40 115.4(3) . . ?
F44 C39 C38 119.5(3) . . ?
C40 C39 C38 125.1(3) . . ?
F45 C40 C39 121.1(3) . . ?
F45 C40 C41 119.6(3) . . ?
C39 C40 C41 119.4(3) . . ?
F46 C41 C42 121.2(3) . . ?
F46 C41 C40 120.9(3) . . ?
C42 C41 C40 117.8(3) . . ?
F47 C42 C41 119.2(3) . . ?
F47 C42 C43 120.3(3) . . ?
C41 C42 C43 120.6(3) . . ?
F48 C43 C42 114.5(3) . . ?
F48 C43 C38 121.4(3) . . ?
C42 C43 C38 124.1(3) . . ?
C54 C49 C50 112.7(3) . . ?
C54 C49 B37 127.2(3) . . ?
C50 C49 B37 119.2(3) . . ?
F59 C50 C51 116.4(3) . . ?
F59 C50 C49 118.5(3) . . ?
C51 C50 C49 125.1(3) . . ?
F58 C51 C52 119.9(3) . . ?
F58 C51 C50 120.7(3) . . ?
C52 C51 C50 119.3(3) . . ?
F57 C52 C53 120.6(3) . . ?
F57 C52 C51 120.4(3) . . ?
C53 C52 C51 119.0(3) . . ?
F56 C53 C52 120.2(3) . . ?
F56 C53 C54 119.8(3) . . ?
C52 C53 C54 120.0(3) . . ?
F55 C54 C53 114.9(3) . . ?
F55 C54 C49 121.3(3) . . ?
C53 C54 C49 123.8(3) . . ?
C61 C60 C65 113.4(3) . . ?
C61 C60 B37 128.0(3) . . ?
C65 C60 B37 118.3(3) . . ?
F66 C61 C60 121.1(3) . . ?
F66 C61 C62 115.3(3) . . ?
C60 C61 C62 123.7(3) . . ?
F67 C62 C63 120.6(3) . . ?
F67 C62 C61 119.8(3) . . ?
C63 C62 C61 119.6(3) . . ?
F68 C63 C64 120.9(3) . . ?
F68 C63 C62 120.1(3) . . ?
C64 C63 C62 119.1(3) . . ?
C63 C64 F69 119.9(3) . . ?
C63 C64 C65 120.2(3) . . ?
F69 C64 C65 119.9(3) . . ?
F70 C65 C64 116.7(3) . . ?
F70 C65 C60 119.3(3) . . ?
C64 C65 C60 124.1(3) . . ?
C73 C71 C72 112.7(3) . . ?
C73 C71 B37 126.8(3) . . ?
C72 C71 B37 119.7(3) . . ?
F81 C72 C76 115.9(3) . . ?
F81 C72 C71 118.4(3) . . ?
C76 C72 C71 125.6(3) . . ?
F77 C73 C71 120.9(3) . . ?
F77 C73 C74 114.9(3) . . ?
C71 C73 C74 124.2(3) . . ?
F78 C74 C75 119.7(3) . . ?
F78 C74 C73 120.6(3) . . ?
C75 C74 C73 119.7(3) . . ?
F79 C75 C74 120.9(4) . . ?
F79 C75 C76 119.7(4) . . ?
C74 C75 C76 119.4(3) . . ?
F80 C76 C72 121.3(3) . . ?
F80 C76 C75 120.4(3) . . ?
C72 C76 C75 118.3(3) . . ?

loop_
_geom_bond_atom_site_label_1
_geom_bond_atom_site_label_2
_geom_bond_distance
_geom_bond_site_symmetry_2
_geom_bond_publ_flag
Zr1 O5 1.909(2) . ?
Zr1 O6 1.919(2) . ?
Zr1 O2 1.973(2) . ?
Zr1 O4 2.268(2) . ?
Zr1 O3 2.383(2) . ?
Zr1 N7 2.413(3) . ?
O2 C8 1.364(4) . ?
O3 C17 1.440(4) . ?
O3 C16 1.451(4) . ?
O4 C19 1.431(4) . ?
O4 C20 1.435(4) . ?
O5 C25 1.443(4) . ?
O6 C21 1.437(4) . ?
N7 C18 1.483(4) . ?
N7 C15 1.505(4) . ?
N7 C14 1.509(4) . ?
C8 C13 1.389(5) . ?
C8 C9 1.405(5) . ?
C9 C10 1.400(5) . ?
C9 C29 1.539(5) . ?
C10 C11 1.394(6) . ?
C10 H10 0.9500 . ?
C11 C12 1.385(5) . ?
C11 C33 1.536(5) . ?
C12 C13 1.392(5) . ?
C12 H12 0.9500 . ?
C13 C14 1.513(5) . ?
C14 H14A 0.9900 . ?
C14 H14B 0.9900 . ?
C15 C16 1.509(5) . ?
C15 H15A 0.9900 . ?
C15 H15B 0.9900 . ?
C16 H16A 0.9900 . ?
C16 H16B 0.9900 . ?
C17 H17A 0.9800 . ?
C17 H17B 0.9800 . ?
C17 H17C 0.9800 . ?
C18 C19 1.514(5) . ?
C18 H18A 0.9900 . ?
C18 H18B 0.9900 . ?
C19 H19A 0.9900 . ?
C19 H19B 0.9900 . ?
C20 H20A 0.9800 . ?
C20 H20B 0.9800 . ?
C20 H20C 0.9800 . ?
C21 C23 1.518(5) . ?
C21 C22 1.525(5) . ?
C21 C24 1.529(5) . ?
C22 H22A 0.9800 . ?
C22 H22B 0.9800 . ?
C22 H22C 0.9800 . ?
C23 H23A 0.9800 . ?
C23 H23B 0.9800 . ?
C23 H23C 0.9800 . ?
C24 H24A 0.9800 . ?
C24 H24B 0.9800 . ?
C24 H24C 0.9800 . ?
C25 C26 1.510(6) . ?
C25 C28 1.513(5) . ?
C25 C27 1.528(6) . ?
C26 H26A 0.9800 . ?
C26 H26B 0.9800 . ?
C26 H26C 0.9800 . ?
C27 H27A 0.9800 . ?
C27 H27B 0.9800 . ?
C27 H27C 0.9800 . ?
C28 H28A 0.9800 . ?
C28 H28B 0.9800 . ?
C28 H28C 0.9800 . ?
C29 C30 1.531(6) . ?
C29 C32 1.546(6) . ?
C29 C31 1.548(5) . ?
C30 H30A 0.9800 . ?
C30 H30B 0.9800 . ?
C30 H30C 0.9800 . ?
C31 H31A 0.9800 . ?
C31 H31B 0.9800 . ?
C31 H31C 0.9800 . ?
C32 H32A 0.9800 . ?
C32 H32B 0.9800 . ?
C32 H32C 0.9800 . ?
C33 C36 1.520(6) . ?
C33 C35 1.522(6) . ?
C33 C34 1.536(6) . ?
C34 H34A 0.9800 . ?
C34 H34B 0.9800 . ?
C34 H34C 0.9800 . ?
C35 H35A 0.9800 . ?
C35 H35B 0.9800 . ?
C35 H35C 0.9800 . ?
C36 H36A 0.9800 . ?
C36 H36B 0.9800 . ?
C36 H36C 0.9800 . ?
B37 C60 1.648(5) . ?
B37 C71 1.649(5) . ?
B37 C38 1.658(5) . ?
B37 C49 1.659(5) . ?
C38 C43 1.382(4) . ?
C38 C39 1.383(5) . ?
C39 F44 1.365(4) . ?
C39 C40 1.376(5) . ?
C40 F45 1.359(4) . ?
C40 C41 1.377(5) . ?
C41 F46 1.344(4) . ?
C41 C42 1.374(5) . ?
C42 F47 1.358(4) . ?
C42 C43 1.374(5) . ?
C43 F48 1.361(4) . ?
C49 C54 1.392(5) . ?
C49 C50 1.393(5) . ?
C50 F59 1.365(4) . ?
C50 C51 1.371(5) . ?
C51 F58 1.348(4) . ?
C51 C52 1.368(5) . ?
C52 F57 1.350(4) . ?
C52 C53 1.368(5) . ?
C53 F56 1.353(4) . ?
C53 C54 1.383(5) . ?
C54 F55 1.358(4) . ?
C60 C61 1.386(5) . ?
C60 C65 1.392(5) . ?
C61 F66 1.356(4) . ?
C61 C62 1.390(5) . ?
C62 F67 1.340(4) . ?
C62 C63 1.367(5) . ?
C63 F68 1.352(4) . ?
C63 C64 1.358(5) . ?
C64 F69 1.364(4) . ?
C64 C65 1.370(5) . ?
C65 F70 1.354(4) . ?
C71 C73 1.385(5) . ?
C71 C72 1.397(5) . ?
C72 F81 1.363(4) . ?
C72 C76 1.374(5) . ?
C73 F77 1.357(4) . ?
C73 C74 1.387(5) . ?
C74 F78 1.357(4) . ?
C74 C75 1.371(6) . ?
C75 F79 1.349(4) . ?
C75 C76 1.386(5) . ?
C76 F80 1.336(4) . ?
